data_2104289
loop_
_publ_author_name
'Sohn, Yoo Jung'
'Loose, Anja'
'Merz, Michael'
'Sparta, Karine'
'Klapper, Helmut'
'Heger, Gernot'

_publ_section_title
;
 Dynamic proton disorder and the II--I structural phase transition in
 (NH~4~)~3~H(SO~4~)~2~
;
_journal_coeditor_code GW5001
_journal_issue 1
_journal_name_full 'Acta Crystallographica Section B'
_journal_page_first 36
_journal_page_last 44
_journal_paper_doi 10.1107/S0108768108041876
_journal_volume 65
_journal_year 2009
_chemical_formula_moiety 'H O8 S2, 3(H4 N)'
_chemical_formula_sum 'H13 N3 O8 S2'
_chemical_formula_weight 247.25
_chemical_melting_point 0
_space_group_IT_number 15
_symmetry_cell_setting monoclinic
_symmetry_space_group_name_Hall '-C 2yc'
_symmetry_space_group_name_H-M 'C 1 2/c 1'
_audit_creation_method 'WinGX routine CIF_UPDATE'
_cell_angle_alpha 90
_cell_angle_beta 101.83(5)
_cell_angle_gamma 90
_cell_formula_units_Z 4
_cell_length_a 15.429(8)
_cell_length_b 5.861(3)
_cell_length_c 10.167(5)
_cell_measurement_reflns_used 13
_cell_measurement_temperature 293(2)
_cell_measurement_theta_max 21.59
_cell_measurement_theta_min 17.33
_cell_volume 899.9(8)
_computing_cell_refinement DIF4N
_computing_data_collection 'DIF4N (modified Linux version of DIF4; Stoe & Cie, 1991)'
_computing_data_reduction 'PRON (Scherf, 1998)'
_computing_molecular_graphics 'Atoms 5.1'
_computing_publication_material ???
_computing_structure_refinement 'SHELXL-97 (Sheldrick, 1997)'
_diffrn_measured_fraction_theta_full 0.89
_diffrn_measured_fraction_theta_max 0.89
_diffrn_measurement_device_type 'four circle diffractometer'
_diffrn_measurement_method \w
_diffrn_radiation_probe neutron
_diffrn_radiation_type neutron
_diffrn_radiation_wavelength 0.87238
_diffrn_reflns_av_R_equivalents 0.0391
_diffrn_reflns_limit_h_max 20
_diffrn_reflns_limit_h_min -19
_diffrn_reflns_limit_k_max 8
_diffrn_reflns_limit_k_min -1
_diffrn_reflns_limit_l_max 11
_diffrn_reflns_limit_l_min -14
_diffrn_reflns_number 1169
_diffrn_reflns_theta_full 37.47
_diffrn_reflns_theta_max 37.47
_diffrn_reflns_theta_min 3.31
_diffrn_standards_decay_% 0
_diffrn_standards_interval_time 600
_diffrn_standards_number 2
_exptl_absorpt_coefficient_mu 0.218
_exptl_absorpt_correction_type none
_exptl_crystal_colour white
_exptl_crystal_density_diffrn 1.825
_exptl_crystal_density_meas 1.825
_exptl_crystal_density_method 'not measured'
_exptl_crystal_description cuboid
_exptl_crystal_F_000 126
_exptl_crystal_size_max 3
_exptl_crystal_size_mid 3
_exptl_crystal_size_min 3
_exptl_crystal_size_rad 0
_refine_diff_density_max 1.072
_refine_diff_density_min -1.241
_refine_ls_extinction_method none
_refine_ls_goodness_of_fit_ref 1.973
_refine_ls_hydrogen_treatment refall
_refine_ls_matrix_type full
_refine_ls_number_constraints 0
_refine_ls_number_parameters 120
_refine_ls_number_reflns 1143
_refine_ls_number_restraints 0
_refine_ls_restrained_S_all 1.973
_refine_ls_R_factor_gt 0.094
_refine_ls_shift/su_max 0
_refine_ls_structure_factor_coef Fsqd
_refine_ls_weighting_details 'calc w=1/[\s^2^(Fo^2^)+(0.0000P)^2^+7.0000P] where P=(Fo^2^+2Fc^2^)/3'
_refine_ls_weighting_scheme calc
_refine_ls_wR_factor_ref 0.1441
_reflns_number_gt 770
_reflns_number_total 1143
_reflns_threshold_expression >2sigma(I)
_cod_data_source_file gw5001.cif
_cod_data_source_block nonsplit
_cod_depositor_comments
;
The following automatic conversions were performed:
'_symmetry_cell_setting' value 'Monoclinic' changed to 'monoclinic'
according to '/home/saulius/struct/CIF-dictionaries/cif_core.dic'
dictionary named 'cif_core.dic' version 2.4.1 from 2010-06-29.

Automatic conversion script
Id: cif_fix_enum 1527 2010-12-29 10:47:43Z saulius 
;
_cod_original_sg_symbol_H-M 'C 2/c'
_cod_database_code 2104289

loop_
_symmetry_equiv_pos_as_xyz
'x, y, z'
'-x, y, -z+1/2'
'x+1/2, y+1/2, z'
'-x+1/2, y+1/2, -z+1/2'
'-x, -y, -z'
'x, -y, z-1/2'
'-x+1/2, -y+1/2, -z'
'x+1/2, -y+1/2, z-1/2'

loop_
_atom_site_type_symbol
_atom_site_label
_atom_site_fract_x
_atom_site_fract_y
_atom_site_fract_z
_atom_site_U_iso_or_equiv
_atom_site_adp_type
_atom_site_calc_flag
_atom_site_refinement_flags
_atom_site_occupancy
_atom_site_disorder_assembly
_atom_site_disorder_group
S S 0.1150(3) 0.2175(10) 0.4630(6) 0.0237(10) Uani d . 1 . .
N N1 0.5 0.2298(5) 0.25 0.0296(6) Uani d S 1 . .
N N2 0.19904(14) 0.2766(4) 0.1531(2) 0.0343(5) Uani d . 1 . .
O O1 0.01474(18) 0.1836(6) 0.4428(4) 0.0386(8) Uani d . 1 . .
O O2 0.1504(2) 0.2223(7) 0.6049(3) 0.0393(8) Uani d . 1 . .
O O3 0.1286(2) 0.4326(6) 0.3982(4) 0.0416(8) Uani d . 1 . .
O O4 0.1489(2) 0.0278(6) 0.3979(4) 0.0427(9) Uani d . 1 . .
H H1 0 0 0 0.079(5) Uani d S 1 . .
H H2 0.4648(7) 0.131(2) 0.1834(11) 0.105(4) Uani d . 1 . .
H H3 0.4569(8) 0.310(3) 0.2747(19) 0.171(8) Uani d . 1 . .
H H4 0.2601(6) 0.310(2) 0.1698(14) 0.117(5) Uani d . 1 . .
H H5 0.1695(10) 0.387(3) 0.0978(16) 0.142(6) Uani d . 1 . .
H H6 0.1900(7) 0.1303(17) 0.1146(12) 0.100(4) Uani d . 1 . .
H H7 0.1772(8) 0.283(3) 0.2313(10) 0.127(5) Uani d . 1 . .

loop_
_atom_site_aniso_label
_atom_site_aniso_U_11
_atom_site_aniso_U_22
_atom_site_aniso_U_33
_atom_site_aniso_U_12
_atom_site_aniso_U_13
_atom_site_aniso_U_23
S 0.022(2) 0.025(2) 0.024(3) 0.0034(19) 0.004(2) -0.002(2)
N1 0.0288(11) 0.0327(14) 0.0260(15) 0 0.0025(12) 0
N2 0.0388(11) 0.0303(10) 0.0332(12) -0.0074(9) 0.0057(9) -0.0008(10)
O1 0.0182(11) 0.0463(19) 0.050(2) 0.0017(12) 0.0032(12) -0.0020(16)
O2 0.0345(13) 0.057(2) 0.0240(14) -0.0075(14) 0.0008(13) 0.0002(15)
O3 0.0415(16) 0.0324(15) 0.049(2) 0.0023(13) 0.0048(14) 0.0176(15)
O4 0.0364(14) 0.0354(16) 0.060(2) -0.0002(13) 0.0184(16) -0.0181(15)
H1 0.026(3) 0.143(13) 0.064(7) -0.002(5) 0.001(4) 0.059(8)
H2 0.087(6) 0.128(9) 0.085(7) 0.002(6) -0.015(5) -0.043(7)
H3 0.089(7) 0.188(15) 0.222(17) 0.064(9) 0.002(9) -0.105(14)
H4 0.058(5) 0.117(9) 0.172(11) -0.022(5) 0.014(6) -0.079(9)
H5 0.135(10) 0.136(11) 0.157(13) 0.055(9) 0.035(9) 0.089(11)
H6 0.094(6) 0.067(5) 0.130(10) -0.021(5) 0.001(6) -0.054(6)
H7 0.130(9) 0.195(15) 0.069(6) -0.037(10) 0.050(6) -0.008(8)

loop_
_atom_type_symbol
_atom_type_description
_atom_type_scat_dispersion_real
_atom_type_scat_dispersion_imag
_atom_type_scat_source
H H 0 0 'International Tables Vol C Tables 4.2.6.8 and 6.1.1.4'
N N 0 0 'International Tables Vol C Tables 4.2.6.8 and 6.1.1.4'
O O 0 0 'International Tables Vol C Tables 4.2.6.8 and 6.1.1.4'
S S 0 0 'International Tables Vol C Tables 4.2.6.8 and 6.1.1.4'

loop_
_geom_angle_atom_site_label_1
_geom_angle_atom_site_label_2
_geom_angle_atom_site_label_3
_geom_angle_site_symmetry_1
_geom_angle_site_symmetry_3
_geom_angle
_geom_angle_publ_flag
O2 S O4 . . 112.1(4) ?
O2 S O3 . . 112.1(4) ?
O4 S O3 . . 111.0(4) ?
O2 S O1 . . 107.7(4) ?
O4 S O1 . . 106.9(4) ?
O3 S O1 . . 106.7(4) ?
H2 N1 H3 . . 99.7(10) ?
H4 N2 H5 . . 108.3(14) ?
H4 N2 H6 . . 108.9(9) ?
H5 N2 H6 . . 112.1(13) ?
H4 N2 H7 . . 111.3(11) ?
H5 N2 H7 . . 106.0(15) ?
H6 N2 H7 . . 110.2(14) ?

loop_
_geom_bond_atom_site_label_1
_geom_bond_atom_site_label_2
_geom_bond_site_symmetry_2
_geom_bond_distance
_geom_bond_publ_flag
S O2 . 1.434(7) ?
S O4 . 1.446(6) ?
S O3 . 1.458(6) ?
S O1 . 1.531(5) ?
N1 H2 . 0.969(11) ?
N1 H3 . 0.891(12) ?
N2 H4 . 0.943(9) ?
N2 H5 . 0.918(13) ?
N2 H6 . 0.941(9) ?
N2 H7 . 0.925(10) ?
